data_4515027
loop_
_publ_author_name
'Dosso, Jacopo'
'Marinelli, Davide'
'Demitri, Nicola'
'Bonifazi, Davide'

_publ_section_title
;
 Structural Properties of Highly Doped Borazino Polyphenylenes Obtained
 through Condensation Reaction.
;
_journal_issue 5
_journal_name_full 'ACS omega'
_journal_page_first 9343
_journal_page_last 9351
_journal_paper_doi 10.1021/acsomega.9b00830
_journal_volume 4
_journal_year 2019
_chemical_formula_moiety 'C84 H90 B6 N6'
_chemical_formula_sum 'C84 H90 B6 N6'
_chemical_formula_weight 1248.47
_space_group_crystal_system orthorhombic
_space_group_IT_number 61
_space_group_name_Hall '-P 2ac 2ab'
_space_group_name_H-M_alt 'P b c a'
_symmetry_space_group_name_Hall '-P 2ac 2ab'
_symmetry_space_group_name_H-M 'P b c a'
_atom_sites_solution_hydrogens geom
_atom_sites_solution_primary direct
_atom_sites_solution_secondary difmap
_audit_creation_method SHELXL-2017/1
_cell_angle_alpha 90
_cell_angle_beta 90
_cell_angle_gamma 90
_cell_formula_units_Z 4
_cell_length_a 21.268(4)
_cell_length_b 14.952(3)
_cell_length_c 22.475(5)
_cell_measurement_reflns_used 13334
_cell_measurement_temperature 100(2)
_cell_measurement_theta_max 29.999
_cell_measurement_theta_min 1.785
_cell_volume 7147(3)
_computing_cell_refinement 'XDS (Kabsch, 2010)'
_computing_data_collection 'Elettra XRD1 Data Collection SW'
_computing_data_reduction 'XDS (Kabsch, 2010)'
_computing_molecular_graphics 'Ortep3 for Windows - Coot'
_computing_publication_material 'enCIFer - publCIF'
_computing_structure_refinement 'SHELXL-2017/1 (Sheldrick, 2015)'
_computing_structure_solution 'SHELXT (Sheldrick, 2015)'
_diffrn_ambient_temperature 100(2)
_diffrn_measured_fraction_theta_full 0.998
_diffrn_measured_fraction_theta_max 0.993
_diffrn_measurement_device_type
;
'Huber 4-circles Kappa Goniometer, Pilatus 2M detector'
;
_diffrn_measurement_method 'Rotating crystal'
_diffrn_radiation_type Synchrotron
_diffrn_radiation_wavelength 0.700
_diffrn_reflns_av_R_equivalents 0.0331
_diffrn_reflns_av_unetI/netI 0.0199
_diffrn_reflns_Laue_measured_fraction_full 0.998
_diffrn_reflns_Laue_measured_fraction_max 0.993
_diffrn_reflns_limit_h_max 31
_diffrn_reflns_limit_h_min -31
_diffrn_reflns_limit_k_max 21
_diffrn_reflns_limit_k_min -21
_diffrn_reflns_limit_l_max 31
_diffrn_reflns_limit_l_min -31
_diffrn_reflns_number 78255
_diffrn_reflns_point_group_measured_fraction_full 0.998
_diffrn_reflns_point_group_measured_fraction_max 0.993
_diffrn_reflns_theta_full 24.835
_diffrn_reflns_theta_max 30.963
_diffrn_reflns_theta_min 1.785
_diffrn_source 'Elettra Synchrotron - XRD1 BL'
_diffrn_standards_decay_% 0
_diffrn_standards_interval_count 0
_diffrn_standards_number 0
_exptl_absorpt_coefficient_mu 0.037
_exptl_absorpt_correction_type none
_exptl_crystal_colour Colourless
_exptl_crystal_density_diffrn 1.160
_exptl_crystal_description Prism
_exptl_crystal_F_000 2664
_exptl_crystal_size_max 0.500
_exptl_crystal_size_mid 0.120
_exptl_crystal_size_min 0.080
_refine_diff_density_max 0.482
_refine_diff_density_min -0.245
_refine_diff_density_rms 0.057
_refine_ls_extinction_coef 0.0046(4)
_refine_ls_extinction_expression Fc^*^=kFc[1+0.001xFc^2^\l^3^/sin(2\q)]^-1/4^
_refine_ls_extinction_method 'SHELXL-2017/1 (Sheldrick 2015)'
_refine_ls_goodness_of_fit_ref 1.030
_refine_ls_hydrogen_treatment constr
_refine_ls_matrix_type full
_refine_ls_number_parameters 443
_refine_ls_number_reflns 11797
_refine_ls_number_restraints 0
_refine_ls_restrained_S_all 1.030
_refine_ls_R_factor_all 0.0539
_refine_ls_R_factor_gt 0.0496
_refine_ls_shift/su_max 0.001
_refine_ls_shift/su_mean 0.000
_refine_ls_structure_factor_coef Fsqd
_refine_ls_weighting_details 'w=1/[\s^2^(Fo^2^)+(0.0845P)^2^+1.9214P] where P=(Fo^2^+2Fc^2^)/3'
_refine_ls_weighting_scheme calc
_refine_ls_wR_factor_gt 0.1429
_refine_ls_wR_factor_ref 0.1474
_reflns_Friedel_coverage 0.000
_reflns_number_gt 10575
_reflns_number_total 11797
_reflns_threshold_expression 'I > 2\s(I)'
_cod_data_source_file ao9b00830_si_004.cif
_cod_data_source_block 2Mes
_cod_original_cell_volume 7147(2)
_cod_database_code 4515027
_shelx_shelxl_version_number 2017/1
_shelx_space_group_comment
;
The symmetry employed for this shelxl refinement is uniquely defined
by the following loop, which should always be used as a source of
symmetry information in preference to the above space-group names.
They are only intended as comments.
;
_shelx_estimated_absorpt_t_min 0.982
_shelx_estimated_absorpt_t_max 0.997

loop_
_space_group_symop_operation_xyz
'x, y, z'
'-x+1/2, -y, z+1/2'
'-x, y+1/2, -z+1/2'
'x+1/2, -y+1/2, -z'
'-x, -y, -z'
'x-1/2, y, -z-1/2'
'x, -y-1/2, z-1/2'
'-x-1/2, y-1/2, z'

loop_
_atom_site_label
_atom_site_type_symbol
_atom_site_fract_x
_atom_site_fract_y
_atom_site_fract_z
_atom_site_U_iso_or_equiv
_atom_site_adp_type
_atom_site_occupancy
_atom_site_site_symmetry_order
_atom_site_calc_flag
_atom_site_refinement_flags_posn
_atom_site_refinement_flags_adp
C14 C -0.02760(6) 0.39203(15) 0.57678(7) 0.0602(5) Uani 1 1 d . .
H14B H -0.046942 0.346763 0.551103 0.090 Uiso 1 1 calc R U
H14C H -0.043512 0.451337 0.565924 0.090 Uiso 1 1 calc R U
H14A H -0.038103 0.379401 0.618399 0.090 Uiso 1 1 calc R U
C10 C 0.04288(5) 0.38986(10) 0.56896(5) 0.0403(3) Uani 1 1 d . .
C11 C 0.07659(5) 0.46909(9) 0.56286(5) 0.0376(2) Uani 1 1 d . .
H11 H 0.054830 0.524548 0.564090 0.045 Uiso 1 1 calc R U
C12 C 0.14160(5) 0.46881(7) 0.55498(5) 0.02907(19) Uani 1 1 d . .
C15 C 0.17566(6) 0.55657(8) 0.54828(6) 0.0390(2) Uani 1 1 d . .
H15B H 0.150334 0.604568 0.565807 0.059 Uiso 1 1 calc R U
H15C H 0.182501 0.568969 0.505951 0.059 Uiso 1 1 calc R U
H15A H 0.216302 0.553267 0.568704 0.059 Uiso 1 1 calc R U
C9 C 0.07584(5) 0.30957(9) 0.56814(5) 0.0365(2) Uani 1 1 d . .
H9 H 0.053458 0.255034 0.572782 0.044 Uiso 1 1 calc R U
C8 C 0.14105(5) 0.30702(7) 0.56065(4) 0.02781(18) Uani 1 1 d . .
C13 C 0.17398(6) 0.21750(7) 0.56025(5) 0.0342(2) Uani 1 1 d . .
H13A H 0.216064 0.224343 0.543077 0.051 Uiso 1 1 calc R U
H13C H 0.149677 0.174990 0.536327 0.051 Uiso 1 1 calc R U
H13B H 0.177575 0.195107 0.601089 0.051 Uiso 1 1 calc R U
C7 C 0.17449(4) 0.38712(6) 0.55316(4) 0.02407(17) Uani 1 1 d . .
B1 B 0.24729(4) 0.38991(7) 0.53953(4) 0.02176(17) Uani 1 1 d . .
N2 N 0.26928(3) 0.40797(5) 0.47984(3) 0.02094(14) Uani 1 1 d . .
C16 C 0.22372(4) 0.41246(6) 0.43260(4) 0.02152(15) Uani 1 1 d . .
C17 C 0.18516(4) 0.33933(6) 0.42066(4) 0.02456(17) Uani 1 1 d . .
H17 H 0.190011 0.285723 0.442887 0.029 Uiso 1 1 calc R U
C18 C 0.13957(5) 0.34432(7) 0.37637(5) 0.02857(19) Uani 1 1 d . .
H18 H 0.112982 0.294484 0.368970 0.034 Uiso 1 1 calc R U
C19 C 0.13276(5) 0.42184(7) 0.34294(5) 0.0304(2) Uani 1 1 d . .
H19 H 0.101531 0.425208 0.312800 0.037 Uiso 1 1 calc R U
C20 C 0.17178(5) 0.49426(7) 0.35379(5) 0.02961(19) Uani 1 1 d . .
H20 H 0.167794 0.547023 0.330549 0.036 Uiso 1 1 calc R U
C21 C 0.21684(4) 0.48991(6) 0.39869(4) 0.02577(17) Uani 1 1 d . .
H21 H 0.243065 0.540071 0.406255 0.031 Uiso 1 1 calc R U
N1 N 0.29424(4) 0.37786(5) 0.58505(3) 0.02287(14) Uani 1 1 d . .
C1 C 0.27396(4) 0.34698(8) 0.64282(4) 0.02917(19) Uani 1 1 d . .
C2 C 0.28844(5) 0.26007(9) 0.66084(5) 0.0375(2) Uani 1 1 d . .
H2 H 0.312528 0.222438 0.635542 0.045 Uiso 1 1 calc R U
C3 C 0.26782(7) 0.22821(13) 0.71560(6) 0.0555(4) Uani 1 1 d . .
H3 H 0.277071 0.168564 0.727241 0.067 Uiso 1 1 calc R U
C4 C 0.23393(7) 0.28320(17) 0.75300(6) 0.0689(6) Uani 1 1 d . .
H4 H 0.220015 0.261631 0.790514 0.083 Uiso 1 1 calc R U
C5 C 0.22025(7) 0.36984(16) 0.73573(6) 0.0649(5) Uani 1 1 d . .
H5 H 0.197411 0.407819 0.761829 0.078 Uiso 1 1 calc R U
C6 C 0.23968(5) 0.40223(11) 0.68025(5) 0.0434(3) Uani 1 1 d . .
H6 H 0.229477 0.461453 0.668374 0.052 Uiso 1 1 calc R U
B3 B 0.36010(4) 0.39599(7) 0.57505(4) 0.02150(17) Uani 1 1 d . .
C34 C 0.40926(4) 0.37762(6) 0.62624(4) 0.02302(16) Uani 1 1 d . .
C39 C 0.41125(5) 0.42926(7) 0.67852(4) 0.02675(18) Uani 1 1 d . .
C42 C 0.37474(6) 0.51556(8) 0.68349(5) 0.0341(2) Uani 1 1 d . .
H42C H 0.348316 0.513858 0.719192 0.051 Uiso 1 1 calc R U
H42A H 0.348116 0.522928 0.648243 0.051 Uiso 1 1 calc R U
H42B H 0.404107 0.565898 0.686265 0.051 Uiso 1 1 calc R U
C38 C 0.44879(5) 0.40232(8) 0.72650(5) 0.0327(2) Uani 1 1 d . .
H38 H 0.449046 0.437400 0.761745 0.039 Uiso 1 1 calc R U
C35 C 0.44823(4) 0.30141(6) 0.62293(5) 0.02636(18) Uani 1 1 d . .
C40 C 0.45102(6) 0.24500(7) 0.56744(5) 0.0348(2) Uani 1 1 d . .
H40B H 0.480199 0.272193 0.538951 0.052 Uiso 1 1 calc R U
H40C H 0.409033 0.241355 0.549630 0.052 Uiso 1 1 calc R U
H40A H 0.465628 0.184761 0.577639 0.052 Uiso 1 1 calc R U
C36 C 0.48554(5) 0.27713(7) 0.67158(5) 0.0316(2) Uani 1 1 d . .
H36 H 0.511580 0.225710 0.668499 0.038 Uiso 1 1 calc R U
C37 C 0.48575(5) 0.32550(8) 0.72395(5) 0.0341(2) Uani 1 1 d . .
C41 C 0.52560(6) 0.29581(11) 0.77590(6) 0.0485(3) Uani 1 1 d . .
H41A H 0.501200 0.255224 0.801184 0.073 Uiso 1 1 calc R U
H41B H 0.538425 0.348189 0.799130 0.073 Uiso 1 1 calc R U
H41C H 0.563040 0.264737 0.761113 0.073 Uiso 1 1 calc R U
N3 N 0.37790(3) 0.42610(5) 0.51630(3) 0.02088(14) Uani 1 1 d . .
C31 C 0.44039(4) 0.46130(6) 0.50800(4) 0.02063(15) Uani 1 1 d . .
C33 C 0.54088(4) 0.46460(6) 0.45857(4) 0.02186(16) Uani 1 1 d . .
H33 H 0.568882 0.440193 0.429922 0.026 Uiso 1 1 calc R U
C32 C 0.48201(4) 0.42589(6) 0.46643(4) 0.02210(16) Uani 1 1 d . .
H32 H 0.470216 0.375286 0.443434 0.027 Uiso 1 1 calc R U
B2 B 0.33494(4) 0.42256(6) 0.46640(4) 0.02023(16) Uani 1 1 d . .
C22 C 0.35814(4) 0.42889(6) 0.40002(4) 0.02094(15) Uani 1 1 d . .
C27 C 0.37749(4) 0.50938(6) 0.37391(4) 0.02260(16) Uani 1 1 d . .
C30 C 0.37526(5) 0.59628(6) 0.40783(5) 0.02828(18) Uani 1 1 d . .
H30B H 0.418122 0.618611 0.413772 0.042 Uiso 1 1 calc R U
H30A H 0.355288 0.586413 0.446574 0.042 Uiso 1 1 calc R U
H30C H 0.350911 0.640315 0.385197 0.042 Uiso 1 1 calc R U
C26 C 0.39867(5) 0.51060(7) 0.31519(4) 0.02841(18) Uani 1 1 d . .
H26 H 0.411414 0.565719 0.297965 0.034 Uiso 1 1 calc R U
C23 C 0.36145(4) 0.34972(6) 0.36591(4) 0.02491(17) Uani 1 1 d . .
C28 C 0.34109(6) 0.26102(7) 0.39178(5) 0.0340(2) Uani 1 1 d . .
H28C H 0.358122 0.212238 0.367524 0.051 Uiso 1 1 calc R U
H28B H 0.295076 0.257636 0.391991 0.051 Uiso 1 1 calc R U
H28A H 0.356880 0.255688 0.432587 0.051 Uiso 1 1 calc R U
C24 C 0.38336(5) 0.35288(7) 0.30747(5) 0.0309(2) Uani 1 1 d . .
H24 H 0.385905 0.299076 0.285116 0.037 Uiso 1 1 calc R U
C25 C 0.40154(5) 0.43279(8) 0.28124(5) 0.0323(2) Uani 1 1 d . .
C29 C 0.42275(7) 0.43658(11) 0.21708(6) 0.0481(3) Uani 1 1 d . .
H29C H 0.407518 0.383514 0.195941 0.072 Uiso 1 1 calc R U
H29B H 0.468787 0.438239 0.215517 0.072 Uiso 1 1 calc R U
H29A H 0.405705 0.490460 0.198203 0.072 Uiso 1 1 calc R U

loop_
_atom_site_aniso_label
_atom_site_aniso_U_11
_atom_site_aniso_U_22
_atom_site_aniso_U_33
_atom_site_aniso_U_23
_atom_site_aniso_U_13
_atom_site_aniso_U_12
C14 0.0178(5) 0.1134(14) 0.0495(7) -0.0154(8) 0.0055(5) -0.0055(6)
C10 0.0172(4) 0.0716(8) 0.0320(5) -0.0114(5) 0.0023(3) -0.0050(4)
C11 0.0214(4) 0.0544(7) 0.0369(5) -0.0127(5) -0.0017(4) 0.0082(4)
C12 0.0201(4) 0.0352(5) 0.0319(5) -0.0061(4) -0.0018(3) 0.0022(3)
C15 0.0330(5) 0.0291(5) 0.0550(7) -0.0077(5) -0.0018(5) 0.0041(4)
C9 0.0242(4) 0.0556(7) 0.0297(5) -0.0042(4) 0.0037(4) -0.0157(4)
C8 0.0231(4) 0.0364(5) 0.0239(4) -0.0013(3) 0.0015(3) -0.0083(3)
C13 0.0394(5) 0.0305(5) 0.0329(5) 0.0023(4) 0.0001(4) -0.0105(4)
C7 0.0169(3) 0.0305(4) 0.0248(4) -0.0021(3) -0.0004(3) -0.0024(3)
B1 0.0170(4) 0.0229(4) 0.0253(4) -0.0012(3) -0.0006(3) -0.0016(3)
N2 0.0156(3) 0.0238(3) 0.0234(3) 0.0006(2) -0.0026(2) -0.0029(2)
C16 0.0163(3) 0.0244(4) 0.0239(4) 0.0005(3) -0.0023(3) -0.0015(3)
C17 0.0209(4) 0.0252(4) 0.0276(4) 0.0014(3) -0.0042(3) -0.0034(3)
C18 0.0231(4) 0.0318(4) 0.0309(4) 0.0002(3) -0.0069(3) -0.0044(3)
C19 0.0250(4) 0.0369(5) 0.0293(4) 0.0029(4) -0.0075(3) 0.0004(4)
C20 0.0268(4) 0.0320(4) 0.0300(4) 0.0068(4) -0.0030(3) 0.0018(3)
C21 0.0216(4) 0.0259(4) 0.0298(4) 0.0037(3) -0.0016(3) -0.0019(3)
N1 0.0171(3) 0.0288(4) 0.0227(3) 0.0001(3) 0.0004(2) -0.0012(3)
C1 0.0176(4) 0.0463(5) 0.0236(4) 0.0022(4) 0.0003(3) -0.0026(3)
C2 0.0270(5) 0.0509(6) 0.0345(5) 0.0138(5) -0.0038(4) -0.0070(4)
C3 0.0355(6) 0.0873(11) 0.0438(7) 0.0330(7) -0.0072(5) -0.0140(7)
C4 0.0334(6) 0.1403(18) 0.0330(6) 0.0299(9) 0.0017(5) -0.0065(8)
C5 0.0311(6) 0.1326(17) 0.0309(6) -0.0043(8) 0.0088(5) 0.0076(8)
C6 0.0252(5) 0.0744(9) 0.0305(5) -0.0063(5) 0.0038(4) 0.0079(5)
B3 0.0167(4) 0.0240(4) 0.0238(4) -0.0022(3) -0.0007(3) -0.0008(3)
C34 0.0172(3) 0.0264(4) 0.0255(4) 0.0004(3) -0.0004(3) -0.0004(3)
C39 0.0231(4) 0.0317(4) 0.0254(4) -0.0008(3) -0.0026(3) 0.0002(3)
C42 0.0387(5) 0.0349(5) 0.0286(5) -0.0060(4) -0.0027(4) 0.0056(4)
C38 0.0286(5) 0.0425(5) 0.0272(4) 0.0010(4) -0.0061(4) -0.0021(4)
C35 0.0193(4) 0.0264(4) 0.0334(4) 0.0036(3) 0.0026(3) 0.0007(3)
C40 0.0352(5) 0.0266(4) 0.0428(6) -0.0030(4) 0.0050(4) 0.0041(4)
C36 0.0217(4) 0.0327(5) 0.0405(5) 0.0100(4) 0.0022(4) 0.0038(3)
C37 0.0220(4) 0.0448(6) 0.0354(5) 0.0103(4) -0.0049(4) -0.0020(4)
C41 0.0343(6) 0.0673(9) 0.0440(7) 0.0194(6) -0.0134(5) -0.0008(6)
N3 0.0145(3) 0.0248(3) 0.0234(3) -0.0013(2) -0.0006(2) -0.0034(2)
C31 0.0145(3) 0.0237(4) 0.0237(4) -0.0004(3) -0.0013(3) -0.0027(3)
C33 0.0158(3) 0.0250(4) 0.0247(4) -0.0028(3) 0.0001(3) -0.0018(3)
C32 0.0169(3) 0.0240(4) 0.0254(4) -0.0030(3) -0.0008(3) -0.0025(3)
B2 0.0165(4) 0.0203(4) 0.0239(4) -0.0014(3) -0.0011(3) -0.0024(3)
C22 0.0165(3) 0.0229(4) 0.0235(4) -0.0031(3) -0.0014(3) -0.0009(3)
C27 0.0192(3) 0.0251(4) 0.0235(4) -0.0020(3) 0.0008(3) -0.0015(3)
C30 0.0308(4) 0.0234(4) 0.0307(4) -0.0028(3) 0.0025(4) -0.0050(3)
C26 0.0252(4) 0.0348(5) 0.0252(4) 0.0004(3) 0.0035(3) -0.0010(3)
C23 0.0200(4) 0.0251(4) 0.0297(4) -0.0061(3) -0.0045(3) 0.0017(3)
C28 0.0364(5) 0.0223(4) 0.0432(6) -0.0048(4) -0.0070(4) 0.0015(4)
C24 0.0258(4) 0.0358(5) 0.0311(5) -0.0127(4) -0.0027(3) 0.0050(4)
C25 0.0269(4) 0.0448(6) 0.0252(4) -0.0070(4) 0.0027(3) 0.0023(4)
C29 0.0511(7) 0.0647(8) 0.0286(5) -0.0101(5) 0.0116(5) 0.0013(6)

loop_
_atom_type_symbol
_atom_type_description
_atom_type_scat_dispersion_real
_atom_type_scat_dispersion_imag
_atom_type_scat_source
C C 0.0030 0.0016 'International Tables Vol C Tables 4.2.6.8 and 6.1.1.4'
B B 0.0015 0.0007 'International Tables Vol C Tables 4.2.6.8 and 6.1.1.4'
N N 0.0059 0.0032 'International Tables Vol C Tables 4.2.6.8 and 6.1.1.4'
H H 0.0000 0.0000 'International Tables Vol C Tables 4.2.6.8 and 6.1.1.4'

loop_
_geom_angle_atom_site_label_1
_geom_angle_atom_site_label_2
_geom_angle_atom_site_label_3
_geom_angle
_geom_angle_site_symmetry_1
_geom_angle_site_symmetry_3
C10 C14 H14B 109.5 . .
C10 C14 H14C 109.5 . .
H14B C14 H14C 109.5 . .
C10 C14 H14A 109.5 . .
H14B C14 H14A 109.5 . .
H14C C14 H14A 109.5 . .
C9 C10 C11 118.30(10) . .
C9 C10 C14 121.39(13) . .
C11 C10 C14 120.31(14) . .
C10 C11 C12 121.40(11) . .
C10 C11 H11 119.3 . .
C12 C11 H11 119.3 . .
C11 C12 C7 119.94(10) . .
C11 C12 C15 119.15(10) . .
C7 C12 C15 120.91(9) . .
C12 C15 H15B 109.5 . .
C12 C15 H15C 109.5 . .
H15B C15 H15C 109.5 . .
C12 C15 H15A 109.5 . .
H15B C15 H15A 109.5 . .
H15C C15 H15A 109.5 . .
C10 C9 C8 121.71(11) . .
C10 C9 H9 119.1 . .
C8 C9 H9 119.1 . .
C9 C8 C7 119.61(10) . .
C9 C8 C13 119.02(10) . .
C7 C8 C13 121.37(9) . .
C8 C13 H13A 109.5 . .
C8 C13 H13C 109.5 . .
H13A C13 H13C 109.5 . .
C8 C13 H13B 109.5 . .
H13A C13 H13B 109.5 . .
H13C C13 H13B 109.5 . .
C8 C7 C12 119.02(9) . .
C8 C7 B1 122.88(9) . .
C12 C7 B1 118.03(8) . .
N1 B1 N2 117.25(8) . .
N1 B1 C7 122.58(8) . .
N2 B1 C7 120.14(8) . .
C16 N2 B2 119.30(8) . .
C16 N2 B1 118.39(7) . .
B2 N2 B1 122.31(7) . .
C17 C16 C21 119.02(8) . .
C17 C16 N2 120.13(8) . .
C21 C16 N2 120.85(8) . .
C18 C17 C16 120.39(9) . .
C18 C17 H17 119.8 . .
C16 C17 H17 119.8 . .
C19 C18 C17 120.29(9) . .
C19 C18 H18 119.9 . .
C17 C18 H18 119.9 . .
C20 C19 C18 119.63(9) . .
C20 C19 H19 120.2 . .
C18 C19 H19 120.2 . .
C19 C20 C21 120.19(9) . .
C19 C20 H20 119.9 . .
C21 C20 H20 119.9 . .
C20 C21 C16 120.46(9) . .
C20 C21 H21 119.8 . .
C16 C21 H21 119.8 . .
B1 N1 C1 118.12(7) . .
B1 N1 B3 122.56(8) . .
C1 N1 B3 119.32(8) . .
C6 C1 C2 119.66(11) . .
C6 C1 N1 120.81(11) . .
C2 C1 N1 119.53(10) . .
C3 C2 C1 120.42(14) . .
C3 C2 H2 119.8 . .
C1 C2 H2 119.8 . .
C4 C3 C2 120.00(16) . .
C4 C3 H3 120.0 . .
C2 C3 H3 120.0 . .
C3 C4 C5 119.82(13) . .
C3 C4 H4 120.1 . .
C5 C4 H4 120.1 . .
C4 C5 C6 120.78(15) . .
C4 C5 H5 119.6 . .
C6 C5 H5 119.6 . .
C1 C6 C5 119.31(15) . .
C1 C6 H6 120.3 . .
C5 C6 H6 120.3 . .
N1 B3 N3 117.04(8) . .
N1 B3 C34 119.75(8) . .
N3 B3 C34 123.12(8) . .
C39 C34 C35 118.02(9) . .
C39 C34 B3 122.22(8) . .
C35 C34 B3 119.41(8) . .
C38 C39 C34 120.15(9) . .
C38 C39 C42 118.79(9) . .
C34 C39 C42 121.03(9) . .
C39 C42 H42C 109.5 . .
C39 C42 H42A 109.5 . .
H42C C42 H42A 109.5 . .
C39 C42 H42B 109.5 . .
H42C C42 H42B 109.5 . .
H42A C42 H42B 109.5 . .
C37 C38 C39 121.80(10) . .
C37 C38 H38 119.1 . .
C39 C38 H38 119.1 . .
C36 C35 C34 120.10(9) . .
C36 C35 C40 118.64(9) . .
C34 C35 C40 121.26(9) . .
C35 C40 H40B 109.5 . .
C35 C40 H40C 109.5 . .
H40B C40 H40C 109.5 . .
C35 C40 H40A 109.5 . .
H40B C40 H40A 109.5 . .
H40C C40 H40A 109.5 . .
C37 C36 C35 122.13(10) . .
C37 C36 H36 118.9 . .
C35 C36 H36 118.9 . .
C36 C37 C38 117.71(9) . .
C36 C37 C41 120.45(11) . .
C38 C37 C41 121.83(12) . .
C37 C41 H41A 109.5 . .
C37 C41 H41B 109.5 . .
H41A C41 H41B 109.5 . .
C37 C41 H41C 109.5 . .
H41A C41 H41C 109.5 . .
H41B C41 H41C 109.5 . .
C31 N3 B3 118.26(7) . .
C31 N3 B2 119.67(7) . .
B3 N3 B2 122.07(7) . .
C32 C31 C33 118.78(7) . 5_666
C32 C31 N3 122.31(7) . .
C33 C31 N3 118.87(7) 5_666 .
C32 C33 C31 121.24(8) . 5_666
C32 C33 H33 119.4 . .
C31 C33 H33 119.4 5_666 .
C33 C32 C31 119.97(8) . .
C33 C32 H32 120.0 . .
C31 C32 H32 120.0 . .
N2 B2 N3 116.96(8) . .
N2 B2 C22 120.67(8) . .
N3 B2 C22 122.29(8) . .
C27 C22 C23 118.56(8) . .
C27 C22 B2 122.74(8) . .
C23 C22 B2 118.67(8) . .
C26 C27 C22 120.17(8) . .
C26 C27 C30 118.53(8) . .
C22 C27 C30 121.30(8) . .
C27 C30 H30B 109.5 . .
C27 C30 H30A 109.5 . .
H30B C30 H30A 109.5 . .
C27 C30 H30C 109.5 . .
H30B C30 H30C 109.5 . .
H30A C30 H30C 109.5 . .
C25 C26 C27 121.45(10) . .
C25 C26 H26 119.3 . .
C27 C26 H26 119.3 . .
C24 C23 C22 119.99(9) . .
C24 C23 C28 119.19(9) . .
C22 C23 C28 120.82(9) . .
C23 C28 H28C 109.5 . .
C23 C28 H28B 109.5 . .
H28C C28 H28B 109.5 . .
C23 C28 H28A 109.5 . .
H28C C28 H28A 109.5 . .
H28B C28 H28A 109.5 . .
C25 C24 C23 121.51(9) . .
C25 C24 H24 119.2 . .
C23 C24 H24 119.2 . .
C24 C25 C26 118.32(9) . .
C24 C25 C29 121.39(11) . .
C26 C25 C29 120.28(11) . .
C25 C29 H29C 109.5 . .
C25 C29 H29B 109.5 . .
H29C C29 H29B 109.5 . .
C25 C29 H29A 109.5 . .
H29C C29 H29A 109.5 . .
H29B C29 H29A 109.5 . .

loop_
_geom_bond_atom_site_label_1
_geom_bond_atom_site_label_2
_geom_bond_distance
_geom_bond_site_symmetry_2
C14 C10 1.5097(16) .
C14 H14B 0.9800 .
C14 H14C 0.9800 .
C14 H14A 0.9800 .
C10 C9 1.390(2) .
C10 C11 1.3914(19) .
C11 C12 1.3940(14) .
C11 H11 0.9500 .
C12 C7 1.4081(14) .
C12 C15 1.5065(16) .
C15 H15B 0.9800 .
C15 H15C 0.9800 .
C15 H15A 0.9800 .
C9 C8 1.3975(14) .
C9 H9 0.9500 .
C8 C7 1.4031(13) .
C8 C13 1.5106(16) .
C13 H13A 0.9800 .
C13 H13C 0.9800 .
C13 H13B 0.9800 .
C7 B1 1.5789(13) .
B1 N1 1.4408(12) .
B1 N2 1.4463(13) .
N2 C16 1.4389(11) .
N2 B2 1.4453(12) .
C16 C17 1.3930(12) .
C16 C21 1.3939(13) .
C17 C18 1.3917(13) .
C17 H17 0.9500 .
C18 C19 1.3889(14) .
C18 H18 0.9500 .
C19 C20 1.3859(15) .
C19 H19 0.9500 .
C20 C21 1.3932(14) .
C20 H20 0.9500 .
C21 H21 0.9500 .
N1 C1 1.4439(12) .
N1 B3 1.4443(12) .
C1 C6 1.3862(16) .
C1 C2 1.3955(17) .
C2 C3 1.3906(17) .
C2 H2 0.9500 .
C3 C4 1.379(3) .
C3 H3 0.9500 .
C4 C5 1.383(3) .
C4 H4 0.9500 .
C5 C6 1.400(2) .
C5 H5 0.9500 .
C6 H6 0.9500 .
B3 N3 1.4456(13) .
B3 C34 1.5788(13) .
C34 C39 1.4066(13) .
C34 C35 1.4110(13) .
C39 C38 1.4010(14) .
C39 C42 1.5100(15) .
C42 H42C 0.9800 .
C42 H42A 0.9800 .
C42 H42B 0.9800 .
C38 C37 1.3930(17) .
C38 H38 0.9500 .
C35 C36 1.3989(14) .
C35 C40 1.5067(15) .
C40 H40B 0.9800 .
C40 H40C 0.9800 .
C40 H40A 0.9800 .
C36 C37 1.3816(17) .
C36 H36 0.9500 .
C37 C41 1.5095(15) .
C41 H41A 0.9800 .
C41 H41B 0.9800 .
C41 H41C 0.9800 .
N3 C31 1.4416(11) .
N3 B2 1.4476(12) .
C31 C32 1.3916(12) .
C31 C33 1.3967(12) 5_666
C33 C32 1.3906(12) .
C33 H33 0.9500 .
C32 H32 0.9500 .
B2 C22 1.5740(14) .
C22 C27 1.4009(12) .
C22 C23 1.4121(12) .
C27 C26 1.3947(13) .
C27 C30 1.5071(13) .
C30 H30B 0.9800 .
C30 H30A 0.9800 .
C30 H30C 0.9800 .
C26 C25 1.3926(15) .
C26 H26 0.9500 .
C23 C24 1.3943(15) .
C23 C28 1.5114(15) .
C28 H28C 0.9800 .
C28 H28B 0.9800 .
C28 H28A 0.9800 .
C24 C25 1.3874(17) .
C24 H24 0.9500 .
C25 C29 1.5119(16) .
C29 H29C 0.9800 .
C29 H29B 0.9800 .
C29 H29A 0.9800 .

loop_
_geom_torsion_atom_site_label_1
_geom_torsion_atom_site_label_2
_geom_torsion_atom_site_label_3
_geom_torsion_atom_site_label_4
_geom_torsion
_geom_torsion_site_symmetry_1
_geom_torsion_site_symmetry_4
C9 C10 C11 C12 1.18(17) . .
C14 C10 C11 C12 -179.35(11) . .
C10 C11 C12 C7 -0.10(17) . .
C10 C11 C12 C15 179.66(11) . .
C11 C10 C9 C8 -0.82(17) . .
C14 C10 C9 C8 179.71(11) . .
C10 C9 C8 C7 -0.62(16) . .
C10 C9 C8 C13 179.93(10) . .
C9 C8 C7 C12 1.70(14) . .
C13 C8 C7 C12 -178.86(9) . .
C9 C8 C7 B1 -175.17(9) . .
C13 C8 C7 B1 4.27(14) . .
C11 C12 C7 C8 -1.36(15) . .
C15 C12 C7 C8 178.89(10) . .
C11 C12 C7 B1 175.66(9) . .
C15 C12 C7 B1 -4.09(14) . .
C8 C7 B1 N1 -79.18(12) . .
C12 C7 B1 N1 103.92(11) . .
C8 C7 B1 N2 102.89(11) . .
C12 C7 B1 N2 -74.01(11) . .
N1 B1 N2 C16 174.62(8) . .
C7 B1 N2 C16 -7.34(12) . .
N1 B1 N2 B2 -6.13(13) . .
C7 B1 N2 B2 171.92(8) . .
B2 N2 C16 C17 122.16(9) . .
B1 N2 C16 C17 -58.56(12) . .
B2 N2 C16 C21 -58.67(12) . .
B1 N2 C16 C21 120.60(10) . .
C21 C16 C17 C18 -1.36(14) . .
N2 C16 C17 C18 177.82(9) . .
C16 C17 C18 C19 1.07(16) . .
C17 C18 C19 C20 0.19(16) . .
C18 C19 C20 C21 -1.14(16) . .
C19 C20 C21 C16 0.84(16) . .
C17 C16 C21 C20 0.41(14) . .
N2 C16 C21 C20 -178.76(9) . .
N2 B1 N1 C1 -171.09(8) . .
C7 B1 N1 C1 10.91(13) . .
N2 B1 N1 B3 9.30(13) . .
C7 B1 N1 B3 -168.69(8) . .
B1 N1 C1 C6 -70.77(13) . .
B3 N1 C1 C6 108.85(11) . .
B1 N1 C1 C2 108.46(10) . .
B3 N1 C1 C2 -71.92(12) . .
C6 C1 C2 C3 1.06(17) . .
N1 C1 C2 C3 -178.18(10) . .
C1 C2 C3 C4 -1.33(19) . .
C2 C3 C4 C5 0.4(2) . .
C3 C4 C5 C6 0.9(2) . .
C2 C1 C6 C5 0.17(18) . .
N1 C1 C6 C5 179.39(11) . .
C4 C5 C6 C1 -1.1(2) . .
B1 N1 B3 N3 -0.85(13) . .
C1 N1 B3 N3 179.55(8) . .
B1 N1 B3 C34 -177.59(8) . .
C1 N1 B3 C34 2.82(13) . .
N1 B3 C34 C39 -69.07(12) . .
N3 B3 C34 C39 114.41(10) . .
N1 B3 C34 C35 103.98(10) . .
N3 B3 C34 C35 -72.54(12) . .
C35 C34 C39 C38 -3.05(14) . .
B3 C34 C39 C38 170.09(9) . .
C35 C34 C39 C42 175.22(9) . .
B3 C34 C39 C42 -11.64(14) . .
C34 C39 C38 C37 1.08(16) . .
C42 C39 C38 C37 -177.23(10) . .
C39 C34 C35 C36 2.45(13) . .
B3 C34 C35 C36 -170.89(9) . .
C39 C34 C35 C40 -177.20(9) . .
B3 C34 C35 C40 9.46(13) . .
C34 C35 C36 C37 0.18(15) . .
C40 C35 C36 C37 179.84(10) . .
C35 C36 C37 C38 -2.18(16) . .
C35 C36 C37 C41 178.60(10) . .
C39 C38 C37 C36 1.55(16) . .
C39 C38 C37 C41 -179.24(11) . .
N1 B3 N3 C31 168.05(8) . .
C34 B3 N3 C31 -15.34(12) . .
N1 B3 N3 B2 -11.41(12) . .
C34 B3 N3 B2 165.20(8) . .
B3 N3 C31 C32 123.26(9) . .
B2 N3 C31 C32 -57.27(12) . .
B3 N3 C31 C33 -58.92(11) . 5_666
B2 N3 C31 C33 120.56(9) . 5_666
C31 C33 C32 C31 0.38(15) 5_666 .
C33 C31 C32 C33 -0.37(14) 5_666 .
N3 C31 C32 C33 177.46(8) . .
C16 N2 B2 N3 174.03(7) . .
B1 N2 B2 N3 -5.22(12) . .
C16 N2 B2 C22 -9.18(12) . .
B1 N2 B2 C22 171.57(8) . .
C31 N3 B2 N2 -165.13(8) . .
B3 N3 B2 N2 14.33(12) . .
C31 N3 B2 C22 18.14(12) . .
B3 N3 B2 C22 -162.41(8) . .
N2 B2 C22 C27 108.15(10) . .
N3 B2 C22 C27 -75.23(11) . .
N2 B2 C22 C23 -73.88(11) . .
N3 B2 C22 C23 102.74(10) . .
C23 C22 C27 C26 0.87(13) . .
B2 C22 C27 C26 178.84(8) . .
C23 C22 C27 C30 -179.93(8) . .
B2 C22 C27 C30 -1.95(13) . .
C22 C27 C26 C25 -0.37(15) . .
C30 C27 C26 C25 -179.60(9) . .
C27 C22 C23 C24 -0.29(13) . .
B2 C22 C23 C24 -178.34(8) . .
C27 C22 C23 C28 -179.90(9) . .
B2 C22 C23 C28 2.04(12) . .
C22 C23 C24 C25 -0.82(14) . .
C28 C23 C24 C25 178.80(9) . .
C23 C24 C25 C26 1.30(15) . .
C23 C24 C25 C29 -177.46(11) . .
C27 C26 C25 C24 -0.71(15) . .
C27 C26 C25 C29 178.07(11) . .
